data_4347170
loop_
_publ_author_name
'Safonova, Evgeniya A.'
'Martynov, Alexander G.'
'Nefedov, Sergey E.'
'Kirakosyan, Gayane A.'
'Gorbunova, Yulia G.'
'Tsivadze, Aslan Yu'

_publ_section_title
;
 A Molecular Chameleon: Reversible pH- and Cation-Induced Control of the
 Optical Properties of Phthalocyanine-Based Complexes in the Visible and
 Near-Infrared Spectral Ranges.
;
_journal_issue 5
_journal_name_full 'Inorganic chemistry'
_journal_page_first 2450
_journal_page_last 2459
_journal_paper_doi 10.1021/acs.inorgchem.5b02831
_journal_volume 55
_journal_year 2016
_chemical_formula_sum 'C120 H150 Mg N8 O39'
_chemical_formula_weight 2352.78
_space_group_crystal_system monoclinic
_space_group_IT_number 4
_space_group_name_Hall 'P 2yb'
_space_group_name_H-M_alt 'P 1 21 1'
_atom_sites_solution_hydrogens mixed
_audit_creation_method SHELXL-2014/7
_cell_angle_alpha 90
_cell_angle_beta 105.604(2)
_cell_angle_gamma 90
_cell_formula_units_Z 2
_cell_length_a 15.270(2)
_cell_length_b 28.150(4)
_cell_length_c 15.629(2)
_cell_measurement_temperature 150(2)
_cell_volume 6470.5(15)
_computing_structure_refinement 'SHELXL-2014/7 (Sheldrick, 2014)'
_diffrn_ambient_temperature 150(2)
_diffrn_measured_fraction_theta_full 0.999
_diffrn_measured_fraction_theta_max 0.999
_diffrn_measurement_device_type 'Bruker APEX-II CCD'
_diffrn_measurement_method '\f and \w scans'
_diffrn_radiation_type MoK\a
_diffrn_radiation_wavelength 0.71073
_diffrn_reflns_av_R_equivalents 0.1057
_diffrn_reflns_av_unetI/netI 0.1844
_diffrn_reflns_Laue_measured_fraction_full 0.999
_diffrn_reflns_Laue_measured_fraction_max 0.999
_diffrn_reflns_limit_h_max 20
_diffrn_reflns_limit_h_min -20
_diffrn_reflns_limit_k_max 37
_diffrn_reflns_limit_k_min -37
_diffrn_reflns_limit_l_max 20
_diffrn_reflns_limit_l_min -20
_diffrn_reflns_number 66005
_diffrn_reflns_point_group_measured_fraction_full 0.999
_diffrn_reflns_point_group_measured_fraction_max 0.999
_diffrn_reflns_theta_full 25.242
_diffrn_reflns_theta_max 28.000
_diffrn_reflns_theta_min 2.181
_exptl_absorpt_coefficient_mu 0.095
_exptl_crystal_colour dark-green
_exptl_crystal_density_diffrn 1.208
_exptl_crystal_description prizm
_exptl_crystal_F_000 2500
_exptl_crystal_size_max 0.200
_exptl_crystal_size_mid 0.180
_exptl_crystal_size_min 0.160
_refine_diff_density_max 0.752
_refine_diff_density_min -0.493
_refine_diff_density_rms 0.078
_refine_ls_abs_structure_details
;
 Refined as an inversion twin.
;
_refine_ls_abs_structure_Flack 0.3(7)
_refine_ls_extinction_method none
_refine_ls_goodness_of_fit_ref 1.003
_refine_ls_hydrogen_treatment constr
_refine_ls_matrix_type full
_refine_ls_number_parameters 1485
_refine_ls_number_reflns 30932
_refine_ls_number_restraints 52
_refine_ls_restrained_S_all 1.002
_refine_ls_R_factor_all 0.2116
_refine_ls_R_factor_gt 0.0877
_refine_ls_shift/su_max 0.014
_refine_ls_shift/su_mean 0.000
_refine_ls_structure_factor_coef Fsqd
_refine_ls_weighting_details 'w=1/[\s^2^(Fo^2^)+(0.1396P)^2^] where P=(Fo^2^+2Fc^2^)/3'
_refine_ls_weighting_scheme calc
_refine_ls_wR_factor_gt 0.2206
_refine_ls_wR_factor_ref 0.2888
_reflns_Friedel_coverage 0.961
_reflns_Friedel_fraction_full 0.999
_reflns_Friedel_fraction_max 0.999
_reflns_number_gt 12803
_reflns_number_total 30932
_reflns_threshold_expression 'I > 2\s(I)'
_cod_data_source_file ic5b02831_si_002.cif
_cod_data_source_block mg
_cod_original_cell_volume 6470.7(16)
_cod_original_sg_symbol_H-M 'P 21'
_cod_database_code 4347170
_shelx_shelxl_version_number 2014/7
_shelx_space_group_comment
;
The symmetry employed for this shelxl refinement is uniquely defined
by the following loop, which should always be used as a source of
symmetry information in preference to the above space-group names.
They are only intended as comments.
;
_shelx_estimated_absorpt_t_min 0.981
_shelx_estimated_absorpt_t_max 0.985

loop_
_space_group_symop_operation_xyz
'x, y, z'
'-x, y+1/2, -z'

loop_
_atom_site_label
_atom_site_type_symbol
_atom_site_fract_x
_atom_site_fract_y
_atom_site_fract_z
_atom_site_U_iso_or_equiv
_atom_site_adp_type
_atom_site_occupancy
_atom_site_site_symmetry_order
_atom_site_calc_flag
_atom_site_refinement_flags_posn
_atom_site_refinement_flags_adp
_atom_site_refinement_flags_occupancy
_atom_site_disorder_assembly
_atom_site_disorder_group
Mg1 Mg 0.4828(2) 0.97140(14) 0.2367(2) 0.0284(6) Uani 1 1 d . . . . .
O1 O 0.5919(4) 0.9900(2) 0.3526(4) 0.0445(16) Uani 1 1 d . . . . .
H1B H 0.5809 1.0095 0.3900 0.053 Uiso 1 1 d R U . . .
H1A H 0.6452 0.9785 0.3622 0.053 Uiso 1 1 d R U . . .
O2 O 0.3797(4) 0.9555(2) 0.1210(4) 0.0357(14) Uani 1 1 d . . . . .
H2B H 0.3368 0.9737 0.0939 0.043 Uiso 1 1 d R U . . .
H2A H 0.3891 0.9272 0.1066 0.043 Uiso 1 1 d R U . . .
O3 O 0.4268(4) 1.1868(2) 0.2036(4) 0.0342(14) Uani 1 1 d . . . . .
O4 O 0.5177(4) 1.2409(2) 0.1185(5) 0.0435(17) Uani 1 1 d . . . . .
O5 O 0.5720(4) 1.3931(2) 0.0049(4) 0.0385(15) Uani 1 1 d . . . . .
O6 O 0.6488(5) 1.4778(2) 0.0858(4) 0.0447(16) Uani 1 1 d . . . . .
O7 O 0.7691(5) 1.5054(2) -0.0181(5) 0.0502(18) Uani 1 1 d . . . . .
O8 O 0.8158(4) 1.4158(2) -0.0743(4) 0.0400(15) Uani 1 1 d . . . . .
O9 O 0.6681(4) 1.3556(2) -0.0906(4) 0.0348(15) Uani 1 1 d . . . . .
O10 O 0.6278(4) 1.1996(2) 0.0163(5) 0.0429(17) Uani 1 1 d . . . . .
O11 O 0.6595(4) 1.1066(2) 0.0223(4) 0.0378(15) Uani 1 1 d . . . . .
O12 O 0.7648(4) 0.9823(2) 0.0216(4) 0.0417(16) Uani 1 1 d . . . . .
O13 O 0.8669(5) 0.9078(2) 0.0036(5) 0.0520(19) Uani 1 1 d . . . . .
O14 O 1.1107(5) 0.8392(3) -0.0966(5) 0.058(2) Uani 1 1 d . . . . .
O15 O 1.1832(6) 0.8378(3) -0.2452(5) 0.069(2) Uani 1 1 d D . . . .
O17 O 1.0989(6) 0.6754(4) -0.1304(6) 0.100(3) Uani 1 1 d D . . . .
O18 O 1.0931(5) 0.7591(3) -0.0229(6) 0.063(2) Uani 1 1 d . . . . .
O19 O 0.8451(5) 0.8179(2) 0.0799(5) 0.054(2) Uani 1 1 d . . . . .
O20 O 0.7216(4) 0.8050(2) 0.1664(4) 0.0395(16) Uani 1 1 d . . . . .
O21 O 0.5904(5) 0.7653(3) 0.3290(6) 0.061(2) Uani 1 1 d D . . . .
C64 C 0.6703(12) 0.7815(10) 0.3702(17) 0.111(4) Uani 0.5 1 d D . P A 1
H64A H 0.6671 0.8154 0.3863 0.133 Uiso 0.5 1 calc R U P A 1
H64B H 0.7132 0.7783 0.3330 0.133 Uiso 0.5 1 calc R U P A 1
C65 C 0.698(2) 0.7520(6) 0.4489(18) 0.111(4) Uani 0.5 1 d D . P A 1
H65C H 0.6510 0.7538 0.4820 0.133 Uiso 0.5 1 calc R U P A 1
H65D H 0.7555 0.7643 0.4880 0.133 Uiso 0.5 1 calc R U P A 1
C66 C 0.710(2) 0.7028(7) 0.4268(13) 0.111(4) Uani 0.5 1 d D . P A 1
H66A H 0.6515 0.6889 0.3930 0.133 Uiso 0.5 1 calc R U P A 1
H66D H 0.7537 0.7006 0.3902 0.133 Uiso 0.5 1 calc R U P A 1
C67 C 0.745(2) 0.6778(7) 0.5101(17) 0.111(4) Uani 0.5 1 d D . P A 1
H67A H 0.7321 0.6437 0.5018 0.166 Uiso 0.5 1 d R U P A 1
H67B H 0.7147 0.6904 0.5533 0.166 Uiso 0.5 1 d R U P A 1
H67C H 0.8106 0.6827 0.5322 0.166 Uiso 0.5 1 d R U P A 1
C64A C 0.6868(17) 0.7845(11) 0.385(3) 0.111(4) Uani 0.5 1 d D . P A 2
H64C H 0.6991 0.8152 0.3595 0.133 Uiso 0.5 1 calc R U P A 2
H64D H 0.6851 0.7901 0.4467 0.133 Uiso 0.5 1 calc R U P A 2
C65A C 0.7600(17) 0.7517(8) 0.385(2) 0.111(4) Uani 0.5 1 d D . P A 2
H65A H 0.8183 0.7669 0.4157 0.133 Uiso 0.5 1 calc R U P A 2
H65B H 0.7611 0.7463 0.3222 0.133 Uiso 0.5 1 calc R U P A 2
C66A C 0.755(2) 0.7060(8) 0.4256(16) 0.111(4) Uani 0.5 1 d D . P A 2
H66B H 0.8086 0.6862 0.4266 0.133 Uiso 0.5 1 calc R U P A 2
H66C H 0.6991 0.6886 0.3941 0.133 Uiso 0.5 1 calc R U P A 2
C67A C 0.752(2) 0.7190(11) 0.5147(17) 0.111(4) Uani 0.5 1 d D . P A 2
H67D H 0.7910 0.7472 0.5317 0.166 Uiso 0.5 1 d R U P A 2
H67E H 0.7745 0.6936 0.5578 0.166 Uiso 0.5 1 d R U P A 2
H67F H 0.6897 0.7270 0.5137 0.166 Uiso 0.5 1 d R U P A 2
O22 O 0.5020(6) 0.7085(3) 0.4119(7) 0.078(3) Uani 1 1 d . . . . .
O23 O 0.4596(5) 0.5565(2) 0.5272(4) 0.0461(17) Uani 1 1 d . . . . .
O24 O 0.3840(5) 0.4713(3) 0.4477(5) 0.0562(19) Uani 1 1 d . . . . .
O25 O 0.2636(5) 0.4370(3) 0.5474(6) 0.070(2) Uani 1 1 d . . . . .
O26 O 0.2055(5) 0.5249(3) 0.6002(6) 0.064(2) Uani 1 1 d . . . . .
O27 O 0.3387(4) 0.5889(2) 0.5969(4) 0.0452(17) Uani 1 1 d . . . . .
O28 O 0.3548(5) 0.7446(3) 0.4758(5) 0.060(2) Uani 1 1 d . . . . .
O29 O 0.2983(5) 0.8351(2) 0.4419(5) 0.0456(17) Uani 1 1 d . . . . .
O30 O 0.1824(5) 0.9578(2) 0.4332(5) 0.0523(19) Uani 1 1 d . . . . .
O31 O 0.0841(5) 1.0317(2) 0.4520(5) 0.057(2) Uani 1 1 d . . . . .
O32 O -0.1250(5) 1.1054(3) 0.5886(5) 0.063(2) Uani 1 1 d . . . . .
O33 O -0.1815(8) 1.0960(5) 0.7444(7) 0.110(4) Uani 1 1 d . . . . .
O35 O -0.0666(15) 1.2642(9) 0.6744(17) 0.084(2) Uani 0.5 1 d . . P B 1
C104 C -0.2147(19) 1.1079(7) 0.804(2) 0.084(2) Uani 0.5 1 d D . P B 1
H10A H -0.1692 1.1033 0.8620 0.101 Uiso 0.5 1 calc R U P B 1
H10R H -0.2676 1.0873 0.8029 0.101 Uiso 0.5 1 calc R U P B 1
C105 C -0.2435(15) 1.1571(6) 0.795(2) 0.084(2) Uani 0.5 1 d D . P B 1
H10B H -0.3001 1.1587 0.7461 0.101 Uiso 0.5 1 calc R U P B 1
H10Q H -0.2599 1.1659 0.8502 0.101 Uiso 0.5 1 calc R U P B 1
O34 O -0.1894(12) 1.1900(6) 0.7807(12) 0.084(2) Uani 0.5 1 d D . P B 1
C106 C -0.1580(18) 1.2117(4) 0.7217(15) 0.084(2) Uani 0.5 1 d D . P B 1
H10C H -0.1998 1.2043 0.6629 0.101 Uiso 0.5 1 calc R U P B 1
H10P H -0.0990 1.1967 0.7231 0.101 Uiso 0.5 1 calc R U P B 1
C14A C -0.2624(19) 1.1236(7) 0.771(2) 0.084(2) Uani 0.5 1 d D . P B 2
H14A H -0.3189 1.1058 0.7436 0.101 Uiso 0.5 1 calc R U P B 2
H14D H -0.2511 1.1198 0.8362 0.101 Uiso 0.5 1 calc R U P B 2
C15A C -0.2830(15) 1.1734(6) 0.7522(19) 0.084(2) Uani 0.5 1 d D . P B 2
H15A H -0.3047 1.1756 0.6866 0.101 Uiso 0.5 1 calc R U P B 2
H15D H -0.3363 1.1802 0.7748 0.101 Uiso 0.5 1 calc R U P B 2
O34A O -0.2281(12) 1.2091(6) 0.7770(12) 0.084(2) Uani 0.5 1 d D . P B 2
C16A C -0.2293(9) 1.2377(7) 0.7114(13) 0.084(2) Uani 0.5 1 d D . P B 2
H16A H -0.2791 1.2610 0.7056 0.101 Uiso 0.5 1 calc R U P B 2
H16D H -0.2416 1.2192 0.6555 0.101 Uiso 0.5 1 calc R U P B 2
O35A O -0.0921(11) 1.2492(9) 0.6760(17) 0.084(2) Uani 0.5 1 d D . P B 2
O36 O -0.0918(5) 1.1877(3) 0.5362(5) 0.062(2) Uani 1 1 d . . . . .
O37 O 0.1175(5) 1.1234(3) 0.3879(6) 0.064(2) Uani 1 1 d . . . . .
O38 O 0.2451(4) 1.1347(2) 0.2996(5) 0.0443(17) Uani 1 1 d . . . . .
N1 N 0.5023(5) 1.0356(2) 0.1875(5) 0.0279(16) Uani 1 1 d . . . . .
N2 N 0.6185(5) 1.0139(2) 0.1147(5) 0.0305(17) Uani 1 1 d . . . . .
N3 N 0.5810(5) 0.9436(2) 0.1860(5) 0.0316(17) Uani 1 1 d . . . . .
N4 N 0.5805(5) 0.8628(3) 0.2416(5) 0.0358(18) Uani 1 1 d . . . . .
N5 N 0.4680(5) 0.9082(3) 0.2908(5) 0.0297(16) Uani 1 1 d . . . . .
N6 N 0.3460(5) 0.9283(3) 0.3568(5) 0.0336(17) Uani 1 1 d . . . . .
N7 N 0.3904(5) 0.9992(3) 0.2911(5) 0.0303(16) Uani 1 1 d . . . . .
N8 N 0.3975(5) 1.0809(2) 0.2450(5) 0.0282(16) Uani 1 1 d . . . . .
C1 C 0.4619(6) 1.0764(3) 0.2047(6) 0.031(2) Uani 1 1 d . . . . .
C2 C 0.5002(6) 1.1158(3) 0.1655(6) 0.0293(19) Uani 1 1 d . . . . .
C3 C 0.4845(6) 1.1650(3) 0.1613(6) 0.030(2) Uani 1 1 d . . . . .
C4 C 0.4550(8) 1.1873(4) 0.2958(7) 0.052(3) Uani 1 1 d . . . . .
H4A H 0.5222 1.1888 0.3155 0.062 Uiso 1 1 calc R U . . .
H4B H 0.4358 1.1575 0.3188 0.062 Uiso 1 1 calc R U . . .
C5 C 0.4165(9) 1.2289(4) 0.3346(9) 0.067(3) Uani 1 1 d . . . . .
H5A H 0.4339 1.2263 0.4002 0.080 Uiso 1 1 calc R U . . .
H5B H 0.3493 1.2282 0.3136 0.080 Uiso 1 1 calc R U . . .
C6 C 0.4511(12) 1.2762(4) 0.3078(12) 0.102(5) Uani 1 1 d . . . . .
H6A H 0.5182 1.2757 0.3208 0.123 Uiso 1 1 calc R U . . .
H6B H 0.4253 1.2819 0.2434 0.123 Uiso 1 1 calc R U . . .
C7 C 0.4217(16) 1.3139(6) 0.3600(15) 0.148(8) Uani 1 1 d . . . . .
H7A H 0.4469 1.3444 0.3483 0.222 Uiso 1 1 calc R U . . .
H7B H 0.4434 1.3064 0.4234 0.222 Uiso 1 1 calc R U . . .
H7C H 0.3551 1.3157 0.3428 0.222 Uiso 1 1 calc R U . . .
C8 C 0.5320(6) 1.1921(3) 0.1159(6) 0.033(2) Uani 1 1 d . . . . .
C9 C 0.5574(6) 1.2674(3) 0.0632(6) 0.033(2) Uani 1 1 d . . . . .
C10 C 0.5417(6) 1.3166(3) 0.0631(6) 0.033(2) Uani 1 1 d . . . . .
H10D H 0.5061 1.3302 0.0983 0.039 Uiso 1 1 calc R U . . .
C11 C 0.5802(6) 1.3446(3) 0.0098(6) 0.0297(19) Uani 1 1 d . . . . .
C12 C 0.5416(7) 1.4164(3) 0.0726(7) 0.043(2) Uani 1 1 d . . . . .
H12A H 0.5775 1.4054 0.1318 0.052 Uiso 1 1 calc R U . . .
H12B H 0.4768 1.4088 0.0661 0.052 Uiso 1 1 calc R U . . .
C13 C 0.5532(6) 1.4688(3) 0.0640(6) 0.038(2) Uani 1 1 d . . . . .
H13A H 0.5236 1.4793 0.0026 0.045 Uiso 1 1 calc R U . . .
H13B H 0.5253 1.4861 0.1051 0.045 Uiso 1 1 calc R U . . .
C14 C 0.6695(7) 1.5261(3) 0.0691(8) 0.051(3) Uani 1 1 d . . . . .
H14B H 0.6640 1.5468 0.1186 0.061 Uiso 1 1 calc R U . . .
H14C H 0.6268 1.5377 0.0136 0.061 Uiso 1 1 calc R U . . .
C15 C 0.7644(8) 1.5270(4) 0.0609(7) 0.057(3) Uani 1 1 d . . . . .
H15B H 0.7856 1.5603 0.0621 0.068 Uiso 1 1 calc R U . . .
H15C H 0.8049 1.5100 0.1119 0.068 Uiso 1 1 calc R U . . .
C16 C 0.8565(7) 1.4952(4) -0.0247(8) 0.053(3) Uani 1 1 d . . . . .
H16B H 0.8938 1.4818 0.0320 0.064 Uiso 1 1 calc R U . . .
H16C H 0.8862 1.5246 -0.0376 0.064 Uiso 1 1 calc R U . . .
C17 C 0.8486(7) 1.4594(3) -0.0996(7) 0.046(3) Uani 1 1 d . . . . .
H17A H 0.8062 1.4715 -0.1548 0.056 Uiso 1 1 calc R U . . .
H17B H 0.9088 1.4545 -0.1107 0.056 Uiso 1 1 calc R U . . .
C18 C 0.7880(6) 1.3835(3) -0.1457(6) 0.038(2) Uani 1 1 d . . . . .
H18A H 0.8410 1.3740 -0.1668 0.045 Uiso 1 1 calc R U . . .
H18B H 0.7429 1.3988 -0.1956 0.045 Uiso 1 1 calc R U . . .
C19 C 0.7464(6) 1.3403(3) -0.1154(7) 0.038(2) Uani 1 1 d . . . . .
H19A H 0.7294 1.3167 -0.1640 0.045 Uiso 1 1 calc R U . . .
H19B H 0.7904 1.3254 -0.0641 0.045 Uiso 1 1 calc R U . . .
C20 C 0.6330(6) 1.3239(3) -0.0413(6) 0.035(2) Uani 1 1 d . . . . .
C21 C 0.6467(6) 1.2759(3) -0.0377(6) 0.034(2) Uani 1 1 d . . . . .
H21A H 0.6823 1.2619 -0.0723 0.041 Uiso 1 1 calc R U . . .
C22 C 0.6100(6) 1.2478(3) 0.0150(6) 0.034(2) Uani 1 1 d . . . . .
C23 C 0.5862(6) 1.1719(3) 0.0676(6) 0.032(2) Uani 1 1 d . . . . .
C24 C 0.6021(6) 1.1240(3) 0.0698(6) 0.031(2) Uani 1 1 d . . . . .
C25 C 0.6134(7) 1.0800(3) -0.0574(6) 0.041(2) Uani 1 1 d . . . . .
H25A H 0.5848 1.0515 -0.0396 0.050 Uiso 1 1 calc R U . . .
H25B H 0.6591 1.0692 -0.0876 0.050 Uiso 1 1 calc R U . . .
C26 C 0.5417(8) 1.1087(4) -0.1219(7) 0.057(3) Uani 1 1 d . . . . .
H26A H 0.4925 1.1162 -0.0937 0.068 Uiso 1 1 calc R U . . .
H26B H 0.5689 1.1391 -0.1334 0.068 Uiso 1 1 calc R U . . .
C27 C 0.2857(6) 1.0514(3) 0.3229(6) 0.035(2) Uani 1 1 d . . . . .
C27A C 0.5004(8) 1.0844(4) -0.2096(7) 0.060(3) Uani 1 1 d . . . . .
H27A H 0.5483 1.0789 -0.2403 0.072 Uiso 1 1 calc R U . . .
H27B H 0.4760 1.0531 -0.1985 0.072 Uiso 1 1 calc R U . . .
C28 C 0.4256(9) 1.1131(6) -0.2685(8) 0.084(4) Uani 1 1 d . . . . .
H28A H 0.4084 1.0992 -0.3281 0.126 Uiso 1 1 calc R U . . .
H28B H 0.4467 1.1458 -0.2718 0.126 Uiso 1 1 calc R U . . .
H28C H 0.3729 1.1133 -0.2440 0.126 Uiso 1 1 calc R U . . .
C29 C 0.5607(5) 1.0953(3) 0.1205(6) 0.0275(19) Uani 1 1 d . . . . .
C30 C 0.5637(6) 1.0447(3) 0.1392(6) 0.031(2) Uani 1 1 d . . . . .
C31 C 0.6261(6) 0.9679(3) 0.1375(5) 0.0279(18) Uani 1 1 d . . . . .
C32 C 0.6907(6) 0.9349(3) 0.1119(6) 0.032(2) Uani 1 1 d . . . . .
C33 C 0.7540(6) 0.9404(3) 0.0632(6) 0.038(2) Uani 1 1 d . . . . .
C34 C 0.8194(8) 1.0191(4) 0.0820(9) 0.069(4) Uani 1 1 d D . . . .
H34A H 0.8021 1.0473 0.0469 0.083 Uiso 1 1 d R U . C .
H34B H 0.7914 1.0253 0.1312 0.083 Uiso 1 1 d R U . . .
C35 C 0.9139(9) 1.0062(10) 0.119(3) 0.111(6) Uani 0.5 1 d D . P C 1
H35A H 0.9185 0.9859 0.1718 0.133 Uiso 0.5 1 calc R U P C 1
H35B H 0.9336 0.9868 0.0747 0.133 Uiso 0.5 1 calc R U P C 1
C36 C 0.976(2) 1.0457(10) 0.1448(19) 0.111(6) Uani 0.5 1 d D . P C 1
H36A H 1.0403 1.0351 0.1589 0.133 Uiso 0.5 1 calc R U P C 1
H36D H 0.9657 1.0703 0.0977 0.133 Uiso 0.5 1 calc R U P C 1
C37 C 0.953(2) 1.0631(12) 0.2233(19) 0.111(6) Uani 0.5 1 d D . P C 1
H37A H 0.9871 1.0929 0.2387 0.167 Uiso 0.5 1 d R U P C 1
H37B H 0.9699 1.0413 0.2739 0.167 Uiso 0.5 1 d R U P C 1
H37C H 0.8878 1.0697 0.2089 0.167 Uiso 0.5 1 d R U P C 1
C35A C 0.920(2) 1.0151(10) 0.086(3) 0.111(6) Uani 0.5 1 d D . P C 2
H35C H 0.9492 0.9886 0.1248 0.133 Uiso 0.5 1 calc R U P C 2
H35D H 0.9285 1.0098 0.0258 0.133 Uiso 0.5 1 calc R U P C 2
C36A C 0.960(2) 1.0602(10) 0.1217(19) 0.111(6) Uani 0.5 1 d D . P C 2
H36B H 0.9938 1.0754 0.0833 0.133 Uiso 0.5 1 calc R U P C 2
H36C H 0.9133 1.0825 0.1317 0.133 Uiso 0.5 1 calc R U P C 2
C37A C 1.0196(19) 1.0432(12) 0.2044(18) 0.111(6) Uani 0.5 1 d D . P C 2
H37D H 0.9978 1.0655 0.2420 0.167 Uiso 0.5 1 d R U P C 2
H37E H 1.0859 1.0459 0.2166 0.167 Uiso 0.5 1 d R U P C 2
H37F H 1.0037 1.0107 0.2171 0.167 Uiso 0.5 1 d R U P C 2
C38 C 0.8053(6) 0.9015(3) 0.0525(7) 0.039(2) Uani 1 1 d . . . . .
C39 C 0.9227(6) 0.8688(4) -0.0004(7) 0.042(2) Uani 1 1 d . . . . .
C40 C 0.9879(6) 0.8757(4) -0.0465(7) 0.047(3) Uani 1 1 d . . . . .
H40A H 0.9935 0.9056 -0.0727 0.056 Uiso 1 1 calc R U . . .
C41 C 1.0442(6) 0.8386(4) -0.0535(7) 0.044(2) Uani 1 1 d . . . . .
C42 C 1.1208(8) 0.8823(5) -0.1467(9) 0.064(3) Uani 1 1 d . . . . .
H42A H 1.0650 0.8875 -0.1956 0.077 Uiso 1 1 calc R U . . .
H42B H 1.1299 0.9104 -0.1070 0.077 Uiso 1 1 calc R U . . .
C42A C 0.3611(6) 1.0460(3) 0.2812(6) 0.0299(19) Uani 1 1 d . . . . .
C43 C 1.1975(8) 0.8766(5) -0.1823(8) 0.063(3) Uani 1 1 d . . . . .
H43A H 1.2526 0.8704 -0.1333 0.076 Uiso 1 1 calc R U . . .
H43B H 1.2074 0.9063 -0.2122 0.076 Uiso 1 1 calc R U . . .
C44 C 1.242(3) 0.7987(9) -0.2208(17) 0.105(3) Uani 0.5 1 d D . P D 1
H44A H 1.2358 0.7867 -0.1633 0.126 Uiso 0.5 1 calc R U P D 1
H44C H 1.3052 0.8108 -0.2101 0.126 Uiso 0.5 1 calc R U P D 1
C45 C 1.2334(19) 0.7583(6) -0.2801(16) 0.105(3) Uani 0.5 1 d D . P D 1
H45A H 1.2424 0.7696 -0.3371 0.126 Uiso 0.5 1 calc R U P D 1
H45B H 1.2833 0.7358 -0.2540 0.126 Uiso 0.5 1 calc R U P D 1
O16 O 1.1523(13) 0.7335(6) -0.2984(15) 0.105(3) Uani 0.5 1 d D . P D 1
C46 C 1.148(2) 0.6917(6) -0.2644(12) 0.105(3) Uani 0.5 1 d D . P D 1
H46A H 1.1982 0.6710 -0.2722 0.126 Uiso 0.5 1 calc R U P D 1
H46C H 1.0893 0.6761 -0.2918 0.126 Uiso 0.5 1 calc R U P D 1
C47 C 1.1585(12) 0.7018(9) -0.1713(11) 0.105(3) Uani 0.5 1 d D . P D 1
H47A H 1.2222 0.6952 -0.1380 0.126 Uiso 0.5 1 calc R U P D 1
H47B H 1.1476 0.7362 -0.1651 0.126 Uiso 0.5 1 calc R U P D 1
C44A C 1.226(3) 0.7978(7) -0.2230(12) 0.105(3) Uani 0.5 1 d D . P D 2
H44B H 1.2032 0.7828 -0.1759 0.126 Uiso 0.5 1 calc R U P D 2
H44D H 1.2914 0.8047 -0.1972 0.126 Uiso 0.5 1 calc R U P D 2
C45A C 1.2172(17) 0.7640(8) -0.2948(16) 0.105(3) Uani 0.5 1 d D . P D 2
H45C H 1.2630 0.7383 -0.2775 0.126 Uiso 0.5 1 calc R U P D 2
H45D H 1.2249 0.7798 -0.3488 0.126 Uiso 0.5 1 calc R U P D 2
O16A O 1.1142(15) 0.7429(8) -0.3116(17) 0.105(3) Uani 0.5 1 d . . P D 2
C46A C 1.0985(15) 0.7243(11) -0.2487(14) 0.105(3) Uani 0.5 1 d D . P D 2
H46B H 1.0321 0.7186 -0.2652 0.126 Uiso 0.5 1 calc R U P D 2
H46D H 1.1107 0.7486 -0.2013 0.126 Uiso 0.5 1 calc R U P D 2
C47A C 1.1496(18) 0.6703(12) -0.1962(15) 0.105(3) Uani 0.5 1 d D . P D 2
H47C H 1.1329 0.6418 -0.2340 0.126 Uiso 0.5 1 calc R U P D 2
H47D H 1.2163 0.6725 -0.1712 0.126 Uiso 0.5 1 calc R U P D 2
C48 C 1.1345(8) 0.6787(4) -0.0348(6) 0.068(3) Uani 1 1 d D . . . .
H48A H 1.1984 0.6896 -0.0193 0.081 Uiso 1 1 calc R U . . .
H48B H 1.1326 0.6471 -0.0074 0.081 Uiso 1 1 calc R U . . .
C49 C 1.0787(7) 0.7123(4) -0.0019(9) 0.063(3) Uani 1 1 d . . . . .
H49A H 1.0138 0.7043 -0.0275 0.076 Uiso 1 1 calc R U . . .
H49B H 1.0923 0.7092 0.0634 0.076 Uiso 1 1 calc R U . . .
C50 C 1.0346(6) 0.7941(4) -0.0128(7) 0.044(3) Uani 1 1 d . . . . .
C51 C 0.9683(6) 0.7887(3) 0.0316(7) 0.043(2) Uani 1 1 d . . . . .
H51A H 0.9609 0.7591 0.0581 0.052 Uiso 1 1 calc R U . . .
C52 C 0.9132(6) 0.8265(3) 0.0369(6) 0.037(2) Uani 1 1 d . . . . .
C53 C 0.7939(6) 0.8581(3) 0.0893(7) 0.039(2) Uani 1 1 d . . . . .
C54 C 0.7285(6) 0.8505(3) 0.1351(6) 0.030(2) Uani 1 1 d . . . . .
C55 C 0.6345(6) 0.7823(3) 0.1269(8) 0.048(3) Uani 1 1 d . . . . .
H55A H 0.6064 0.7964 0.0679 0.057 Uiso 1 1 calc R U . . .
H55B H 0.5930 0.7877 0.1649 0.057 Uiso 1 1 calc R U . . .
C56 C 0.6475(7) 0.7304(3) 0.1172(8) 0.054(3) Uani 1 1 d . . . . .
H56A H 0.5872 0.7148 0.1038 0.065 Uiso 1 1 calc R U . . .
H56B H 0.6840 0.7179 0.1750 0.065 Uiso 1 1 calc R U . . .
C57 C 0.6934(9) 0.7159(4) 0.0465(8) 0.063(3) Uani 1 1 d . . . . .
H57A H 0.6579 0.7287 -0.0114 0.076 Uiso 1 1 calc R U . . .
H57B H 0.7547 0.7304 0.0606 0.076 Uiso 1 1 calc R U . . .
C58 C 0.7021(9) 0.6635(4) 0.0387(9) 0.076(4) Uani 1 1 d . . . . .
H58A H 0.7276 0.6563 -0.0110 0.114 Uiso 1 1 calc R U . . .
H58B H 0.6420 0.6487 0.0282 0.114 Uiso 1 1 calc R U . . .
H58C H 0.7424 0.6509 0.0938 0.114 Uiso 1 1 calc R U . . .
C59 C 0.6780(6) 0.8898(3) 0.1482(6) 0.0302(19) Uani 1 1 d . . . . .
C60 C 0.6082(5) 0.8967(3) 0.1939(5) 0.0260(18) Uani 1 1 d . . . . .
C61 C 0.5164(6) 0.8687(3) 0.2856(6) 0.0281(19) Uani 1 1 d . . . . .
C62 C 0.4889(6) 0.8305(3) 0.3367(6) 0.032(2) Uani 1 1 d . . . . .
C63 C 0.5180(7) 0.7844(3) 0.3516(7) 0.048(3) Uani 1 1 d . . . . .
C68 C 0.4708(7) 0.7549(4) 0.3983(9) 0.057(3) Uani 1 1 d . . . . .
C69 C 0.4550(8) 0.6801(4) 0.4557(9) 0.060(3) Uani 1 1 d . . . . .
C70 C 0.4817(7) 0.6332(3) 0.4664(7) 0.049(3) Uani 1 1 d . . . . .
H70A H 0.5285 0.6216 0.4422 0.059 Uiso 1 1 calc R U . . .
C71 C 0.4398(6) 0.6036(3) 0.5123(7) 0.044(2) Uani 1 1 d . . . . .
C72 C 0.4925(8) 0.5323(4) 0.4602(7) 0.051(3) Uani 1 1 d . . . . .
H72A H 0.5581 0.5388 0.4691 0.062 Uiso 1 1 calc R U . . .
H72B H 0.4592 0.5434 0.4002 0.062 Uiso 1 1 calc R U . . .
C73 C 0.4776(8) 0.4808(4) 0.4688(7) 0.050(3) Uani 1 1 d . . . . .
H73A H 0.5054 0.4629 0.4282 0.060 Uiso 1 1 calc R U . . .
H73B H 0.5069 0.4704 0.5304 0.060 Uiso 1 1 calc R U . . .
C74 C 0.3639(10) 0.4213(4) 0.4590(10) 0.079(4) Uani 1 1 d . . . . .
H74A H 0.4056 0.4087 0.5143 0.095 Uiso 1 1 calc R U . . .
H74B H 0.3722 0.4024 0.4083 0.095 Uiso 1 1 calc R U . . .
C75 C 0.2643(11) 0.4174(5) 0.4640(10) 0.087(4) Uani 1 1 d . . . . .
H75A H 0.2232 0.4355 0.4149 0.104 Uiso 1 1 calc R U . . .
H75B H 0.2444 0.3838 0.4599 0.104 Uiso 1 1 calc R U . . .
C76 C 0.1737(9) 0.4452(4) 0.5541(12) 0.088(5) Uani 1 1 d . . . . .
H76A H 0.1463 0.4152 0.5673 0.106 Uiso 1 1 calc R U . . .
H76B H 0.1352 0.4582 0.4975 0.106 Uiso 1 1 calc R U . . .
C77 C 0.1805(8) 0.4799(4) 0.6274(11) 0.081(4) Uani 1 1 d . . . . .
H77A H 0.1213 0.4824 0.6416 0.098 Uiso 1 1 calc R U . . .
H77B H 0.2267 0.4692 0.6813 0.098 Uiso 1 1 calc R U . . .
C78 C 0.2331(8) 0.5581(4) 0.6688(8) 0.059(3) Uani 1 1 d . . . . .
H78A H 0.2833 0.5449 0.7167 0.071 Uiso 1 1 calc R U . . .
H78B H 0.1818 0.5657 0.6940 0.071 Uiso 1 1 calc R U . . .
C79 C 0.2648(7) 0.6030(4) 0.6317(8) 0.050(3) Uani 1 1 d . . . . .
H79A H 0.2148 0.6168 0.5842 0.060 Uiso 1 1 calc R U . . .
H79B H 0.2854 0.6270 0.6792 0.060 Uiso 1 1 calc R U . . .
C80 C 0.3710(7) 0.6205(3) 0.5481(6) 0.039(2) Uani 1 1 d . . . . .
C81 C 0.3416(7) 0.6674(4) 0.5348(7) 0.047(3) Uani 1 1 d . . . . .
H81A H 0.2943 0.6790 0.5581 0.057 Uiso 1 1 calc R U . . .
C82 C 0.3838(7) 0.6969(3) 0.4864(7) 0.048(3) Uani 1 1 d . . . . .
C83 C 0.4021(7) 0.7723(4) 0.4299(7) 0.046(3) Uani 1 1 d . . . . .
C84 C 0.3730(7) 0.8192(3) 0.4166(7) 0.040(2) Uani 1 1 d . . . . .
C85 C 0.3072(10) 0.8430(5) 0.5310(10) 0.079(4) Uani 1 1 d . . . . .
H85A H 0.3474 0.8182 0.5656 0.095 Uiso 1 1 calc R U . . .
H85B H 0.2467 0.8391 0.5420 0.095 Uiso 1 1 calc R U . . .
C86 C 0.3447(9) 0.8911(5) 0.5661(7) 0.080(4) Uani 1 1 d D . . . .
H86A H 0.4105 0.8917 0.5699 0.096 Uiso 1 1 calc R U . . .
H86B H 0.3150 0.9156 0.5224 0.096 Uiso 1 1 calc R U . . .
C87 C 0.3331(14) 0.9042(4) 0.6521(9) 0.113(4) Uani 1 1 d D . . . .
H87A H 0.2701 0.8960 0.6524 0.135 Uiso 1 1 calc R U . . .
H87B H 0.3743 0.8840 0.6975 0.135 Uiso 1 1 calc R U . . .
C88 C 0.3490(14) 0.9532(4) 0.6802(10) 0.113(4) Uani 1 1 d D . . . .
H88A H 0.3447 0.9564 0.7414 0.169 Uiso 1 1 calc R U . . .
H88B H 0.3034 0.9736 0.6410 0.169 Uiso 1 1 calc R U . . .
H88C H 0.4098 0.9629 0.6774 0.169 Uiso 1 1 calc R U . . .
C89 C 0.4174(6) 0.8487(3) 0.3682(6) 0.033(2) Uani 1 1 d . . . . .
C90 C 0.4063(6) 0.8986(3) 0.3382(6) 0.031(2) Uani 1 1 d . . . . .
C91 C 0.3375(5) 0.9747(3) 0.3342(6) 0.0284(18) Uani 1 1 d . . . . .
C92 C 0.2692(6) 1.0064(3) 0.3553(6) 0.0286(19) Uani 1 1 d . . . . .
C93 C 0.2037(7) 1.0007(3) 0.4003(6) 0.041(2) Uani 1 1 d . . . . .
C94 C 0.1415(7) 0.9229(4) 0.3658(9) 0.064(3) Uani 1 1 d . . . . .
H94C H 0.1367 0.8935 0.3952 0.077 Uiso 0.5 1 d R U P E 1
H94D H 0.1826 0.9177 0.3299 0.077 Uiso 0.5 1 d R U P E 1
H94A H 0.1839 0.8972 0.3709 0.077 Uiso 0.5 1 d R U P F 2
H94B H 0.1363 0.9376 0.3093 0.077 Uiso 0.5 1 d R U P F 2
C95 C 0.0471(13) 0.9011(8) 0.3631(18) 0.069(3) Uani 0.5 1 d D . P G 1
H95A H 0.0535 0.8815 0.4171 0.083 Uiso 0.5 1 calc R U P G 1
H95B H 0.0045 0.9273 0.3652 0.083 Uiso 0.5 1 calc R U P G 1
C96 C 0.0060(18) 0.8709(9) 0.2835(19) 0.069(3) Uani 0.5 1 d . . P G 1
H96A H -0.0125 0.8904 0.2288 0.083 Uiso 0.5 1 calc R U P G 1
H96B H 0.0490 0.8461 0.2754 0.083 Uiso 0.5 1 calc R U P G 1
C97 C -0.0741(14) 0.8497(8) 0.306(2) 0.069(3) Uani 0.5 1 d D . P G 1
H97A H -0.0995 0.8244 0.2630 0.104 Uiso 0.5 1 calc R U P G 1
H97B H -0.1203 0.8743 0.3027 0.104 Uiso 0.5 1 calc R U P G 1
H97C H -0.0556 0.8364 0.3657 0.104 Uiso 0.5 1 calc R U P G 1
C95A C 0.0584(15) 0.9325(7) 0.3124(18) 0.069(3) Uani 0.5 1 d D . P G 2
H95C H 0.0650 0.9565 0.2682 0.083 Uiso 0.5 1 calc R U P G 2
H95D H 0.0215 0.9471 0.3488 0.083 Uiso 0.5 1 calc R U P G 2
C96A C 0.0088(15) 0.8923(7) 0.2653(16) 0.069(3) Uani 0.5 1 d D . P G 2
H96C H -0.0261 0.9024 0.2052 0.083 Uiso 0.5 1 calc R U P G 2
H96D H 0.0525 0.8675 0.2585 0.083 Uiso 0.5 1 calc R U P G 2
C97A C -0.0530(16) 0.8724(9) 0.3119(18) 0.069(3) Uani 0.5 1 d D . P G 2
H97D H -0.0590 0.8381 0.3008 0.104 Uiso 0.5 1 calc R U P G 2
H97E H -0.1127 0.8875 0.2905 0.104 Uiso 0.5 1 calc R U P G 2
H97F H -0.0290 0.8781 0.3758 0.104 Uiso 0.5 1 calc R U P G 2
C98 C 0.1530(7) 1.0392(4) 0.4104(7) 0.049(3) Uani 1 1 d . . . . .
C99 C 0.0442(7) 1.0741(4) 0.4733(7) 0.043(2) Uani 1 1 d . . . . .
C100 C -0.0174(6) 1.0675(4) 0.5217(6) 0.040(2) Uani 1 1 d . . . . .
H10E H -0.0301 1.0367 0.5402 0.048 Uiso 1 1 calc R U . . .
C101 C -0.0599(7) 1.1072(4) 0.5425(6) 0.041(2) Uani 1 1 d . . . . .
C102 C -0.1495(8) 1.0605(5) 0.6177(9) 0.071(4) Uani 1 1 d . . . . .
H10F H -0.0956 1.0449 0.6574 0.085 Uiso 1 1 calc R U . . .
H10G H -0.1748 1.0395 0.5663 0.085 Uiso 1 1 calc R U . . .
C103 C -0.2204(8) 1.0705(5) 0.6672(9) 0.071(4) Uani 1 1 d . . . . .
H10H H -0.2710 1.0890 0.6287 0.086 Uiso 1 1 calc R U . . .
H10I H -0.2453 1.0402 0.6825 0.086 Uiso 1 1 calc R U . . .
C107 C -0.1437(8) 1.2627(4) 0.7248(9) 0.075(4) Uani 1 1 d D . . . .
H10S H -0.1108 1.2578 0.7858 0.090 Uiso 0.5 1 d R U P B 1
H10T H -0.1554 1.2961 0.7167 0.090 Uiso 0.5 1 d R U P B 1
H10N H -0.1975 1.2797 0.6943 0.090 Uiso 0.5 1 d R U P B 2
H10O H -0.1223 1.2739 0.7848 0.090 Uiso 0.5 1 d R U P B 2
C108 C -0.1105(9) 1.2662(5) 0.5810(8) 0.075(4) Uani 1 1 d . . . . .
H10J H -0.1142 1.2996 0.5604 0.090 Uiso 1 1 calc R U . B 1
H10M H -0.1731 1.2535 0.5692 0.090 Uiso 1 1 calc R U . B 1
C109 C -0.0569(8) 1.2371(4) 0.5318(9) 0.066(3) Uani 1 1 d . . . . .
H10K H -0.0683 1.2479 0.4695 0.079 Uiso 1 1 calc R U . . .
H10L H 0.0091 1.2390 0.5612 0.079 Uiso 1 1 calc R U . . .
C110 C -0.0439(6) 1.1520(4) 0.5141(7) 0.047(3) Uani 1 1 d . . . . .
C111 C 0.0177(7) 1.1573(4) 0.4636(7) 0.047(3) Uani 1 1 d . . . . .
H11A H 0.0304 1.1878 0.4439 0.056 Uiso 1 1 calc R U . . .
C112 C 0.0608(7) 1.1170(4) 0.4423(7) 0.044(2) Uani 1 1 d . . . . .
C113 C 0.1704(7) 1.0850(3) 0.3795(7) 0.045(3) Uani 1 1 d . . . . .
C114 C 0.2340(7) 1.0912(3) 0.3330(6) 0.041(2) Uani 1 1 d . . . . .
C115 C 0.2168(11) 1.1376(5) 0.2009(13) 0.133(5) Uani 1 1 d D . . . .
H11M H 0.2117 1.1063 0.1756 0.159 Uiso 0.5 1 d R U P H 1
H11N H 0.2621 1.1546 0.1808 0.159 Uiso 0.5 1 d R U P H 1
H11B H 0.1814 1.1099 0.1790 0.159 Uiso 0.5 1 d R U P I 2
H11L H 0.2707 1.1358 0.1805 0.159 Uiso 0.5 1 d R U P I 2
C116 C 0.1625(15) 1.1773(4) 0.1570(16) 0.133(5) Uani 0.5 1 d D . P J 1
H11C H 0.1002 1.1646 0.1336 0.159 Uiso 0.5 1 calc R U P J 1
H11D H 0.1848 1.1843 0.1044 0.159 Uiso 0.5 1 calc R U P J 1
C117 C 0.1515(17) 1.2232(6) 0.1950(14) 0.133(5) Uani 0.5 1 d D . P J 1
H11E H 0.0865 1.2322 0.1798 0.159 Uiso 0.5 1 calc R U P J 1
H11F H 0.1751 1.2222 0.2605 0.159 Uiso 0.5 1 calc R U P J 1
C118 C 0.2025(17) 1.2572(6) 0.1580(18) 0.133(5) Uani 0.5 1 d D . P J 1
H11G H 0.1874 1.2895 0.1726 0.199 Uiso 0.5 1 calc R U P J 1
H11H H 0.1869 1.2535 0.0933 0.199 Uiso 0.5 1 calc R U P J 1
H11I H 0.2678 1.2517 0.1829 0.199 Uiso 0.5 1 calc R U P J 1
C11A C 0.1297(11) 1.1614(6) 0.171(2) 0.133(5) Uani 0.5 1 d D . P J 2
H11J H 0.0857 1.1504 0.2026 0.159 Uiso 0.5 1 calc R U P J 2
H11K H 0.1030 1.1579 0.1057 0.159 Uiso 0.5 1 calc R U P J 2
C17A C 0.162(2) 1.2093(7) 0.1952(14) 0.133(5) Uani 0.5 1 d D . P J 2
H17C H 0.2114 1.2089 0.2509 0.159 Uiso 0.5 1 calc R U P J 2
H17D H 0.1115 1.2291 0.2045 0.159 Uiso 0.5 1 calc R U P J 2
C18A C 0.1938(18) 1.2280(8) 0.1228(14) 0.133(5) Uani 0.5 1 d D . P J 2
H18C H 0.2578 1.2184 0.1360 0.199 Uiso 0.5 1 d R U P J 2
H18D H 0.1898 1.2628 0.1226 0.199 Uiso 0.5 1 d R U P J 2
H18E H 0.1608 1.2157 0.0644 0.199 Uiso 0.5 1 d R U P J 2
O1S O -0.0669(10) 0.4489(5) 0.4304(9) 0.056(4) Uani 0.5 1 d . . P . .
H1SA H -0.1031 0.4377 0.4562 0.068 Uiso 0.5 1 d R U P . .
H1SB H -0.0539 0.4764 0.4486 0.068 Uiso 0.5 1 d R U P . .
O2S O -0.0661(9) 0.3515(4) 0.4173(7) 0.043(3) Uani 0.5 1 d . . P . .
H2SA H -0.0643 0.3814 0.4254 0.051 Uiso 0.5 1 d R U P . .
H2SB H -0.1012 0.3456 0.3662 0.051 Uiso 0.5 1 d R U P . .

loop_
_atom_site_aniso_label
_atom_site_aniso_U_11
_atom_site_aniso_U_22
_atom_site_aniso_U_33
_atom_site_aniso_U_23
_atom_site_aniso_U_13
_atom_site_aniso_U_12
Mg1 0.0423(15) 0.0108(11) 0.0408(16) 0.0025(11) 0.0264(13) 0.0011(11)
O1 0.051(4) 0.029(3) 0.059(4) -0.003(3) 0.025(3) 0.005(3)
O2 0.044(4) 0.019(3) 0.047(4) -0.004(3) 0.016(3) 0.003(3)
O3 0.051(4) 0.017(3) 0.043(4) -0.001(3) 0.028(3) 0.004(3)
O4 0.057(4) 0.018(3) 0.071(5) 0.010(3) 0.045(4) 0.006(3)
O5 0.051(4) 0.015(3) 0.053(4) 0.006(3) 0.020(3) 0.004(3)
O6 0.059(4) 0.022(3) 0.054(4) 0.002(3) 0.017(3) -0.008(3)
O7 0.054(4) 0.036(4) 0.064(5) -0.003(3) 0.020(4) -0.006(3)
O8 0.047(4) 0.023(3) 0.053(4) 0.003(3) 0.019(3) -0.006(3)
O9 0.038(3) 0.018(3) 0.053(4) 0.009(3) 0.020(3) -0.004(2)
O10 0.057(4) 0.013(3) 0.073(5) 0.008(3) 0.042(4) 0.003(3)
O11 0.045(4) 0.026(3) 0.053(4) 0.000(3) 0.033(3) 0.000(3)
O12 0.053(4) 0.021(3) 0.058(4) 0.004(3) 0.028(3) -0.001(3)
O13 0.052(4) 0.028(4) 0.091(6) 0.002(3) 0.046(4) 0.006(3)
O14 0.049(4) 0.063(5) 0.074(5) -0.008(4) 0.037(4) 0.006(4)
O15 0.086(6) 0.065(5) 0.063(5) 0.008(4) 0.029(5) 0.029(5)
O17 0.089(7) 0.092(7) 0.139(10) -0.033(7) 0.065(7) 0.011(5)
O18 0.045(4) 0.034(4) 0.119(7) -0.009(4) 0.037(4) 0.010(3)
O19 0.058(4) 0.018(3) 0.102(6) 0.004(3) 0.049(4) 0.009(3)
O20 0.041(4) 0.016(3) 0.065(4) 0.007(3) 0.021(3) 0.005(3)
O21 0.050(4) 0.044(4) 0.101(6) 0.031(4) 0.044(4) 0.016(3)
C64 0.077(8) 0.082(7) 0.170(12) 0.031(7) 0.027(8) 0.027(6)
C65 0.077(8) 0.082(7) 0.170(12) 0.031(7) 0.027(8) 0.027(6)
C66 0.077(8) 0.082(7) 0.170(12) 0.031(7) 0.027(8) 0.027(6)
C67 0.077(8) 0.082(7) 0.170(12) 0.031(7) 0.027(8) 0.027(6)
C64A 0.077(8) 0.082(7) 0.170(12) 0.031(7) 0.027(8) 0.027(6)
C65A 0.077(8) 0.082(7) 0.170(12) 0.031(7) 0.027(8) 0.027(6)
C66A 0.077(8) 0.082(7) 0.170(12) 0.031(7) 0.027(8) 0.027(6)
C67A 0.077(8) 0.082(7) 0.170(12) 0.031(7) 0.027(8) 0.027(6)
O22 0.091(6) 0.033(4) 0.133(8) 0.044(4) 0.070(6) 0.025(4)
O23 0.075(5) 0.023(3) 0.048(4) 0.012(3) 0.029(4) 0.008(3)
O24 0.068(5) 0.030(4) 0.064(5) -0.001(3) 0.008(4) 0.000(3)
O25 0.061(5) 0.041(5) 0.105(7) 0.007(5) 0.015(5) -0.009(4)
O26 0.052(4) 0.035(4) 0.100(6) 0.017(4) 0.007(4) -0.002(3)
O27 0.052(4) 0.029(4) 0.061(4) 0.012(3) 0.027(4) 0.007(3)
O28 0.083(5) 0.025(4) 0.091(6) 0.020(4) 0.055(5) 0.010(3)
O29 0.062(5) 0.022(3) 0.067(5) 0.005(3) 0.041(4) -0.007(3)
O30 0.074(5) 0.018(3) 0.079(5) 0.005(3) 0.045(4) -0.004(3)
O31 0.081(5) 0.024(4) 0.087(6) 0.005(3) 0.059(5) 0.004(3)
O32 0.059(5) 0.065(5) 0.081(6) 0.033(4) 0.047(4) 0.020(4)
O33 0.121(9) 0.150(11) 0.076(7) 0.000(7) 0.056(7) -0.029(8)
O35 0.070(6) 0.106(8) 0.088(5) -0.016(5) 0.040(5) 0.007(4)
C104 0.070(6) 0.106(8) 0.088(5) -0.016(5) 0.040(5) 0.007(4)
C105 0.070(6) 0.106(8) 0.088(5) -0.016(5) 0.040(5) 0.007(4)
O34 0.070(6) 0.106(8) 0.088(5) -0.016(5) 0.040(5) 0.007(4)
C106 0.070(6) 0.106(8) 0.088(5) -0.016(5) 0.040(5) 0.007(4)
C14A 0.070(6) 0.106(8) 0.088(5) -0.016(5) 0.040(5) 0.007(4)
C15A 0.070(6) 0.106(8) 0.088(5) -0.016(5) 0.040(5) 0.007(4)
O34A 0.070(6) 0.106(8) 0.088(5) -0.016(5) 0.040(5) 0.007(4)
C16A 0.070(6) 0.106(8) 0.088(5) -0.016(5) 0.040(5) 0.007(4)
O35A 0.070(6) 0.106(8) 0.088(5) -0.016(5) 0.040(5) 0.007(4)
O36 0.062(5) 0.055(5) 0.083(6) 0.015(4) 0.045(4) 0.024(4)
O37 0.087(6) 0.028(4) 0.100(6) 0.013(4) 0.066(5) 0.011(4)
O38 0.060(4) 0.020(3) 0.064(5) 0.006(3) 0.036(4) 0.002(3)
N1 0.031(4) 0.018(4) 0.037(4) 0.003(3) 0.013(3) 0.004(3)
N2 0.041(4) 0.012(3) 0.040(4) 0.000(3) 0.015(4) -0.001(3)
N3 0.042(4) 0.015(3) 0.039(4) 0.001(3) 0.013(4) -0.003(3)
N4 0.037(4) 0.023(4) 0.050(5) 0.005(3) 0.016(4) -0.006(3)
N5 0.029(4) 0.030(4) 0.031(4) -0.001(3) 0.011(3) -0.002(3)
N6 0.041(4) 0.024(4) 0.035(4) -0.002(3) 0.008(4) -0.001(3)
N7 0.046(4) 0.022(4) 0.025(4) 0.004(3) 0.014(3) -0.002(3)
N8 0.040(4) 0.017(3) 0.036(4) -0.003(3) 0.024(4) -0.001(3)
C1 0.038(5) 0.020(4) 0.032(5) 0.004(4) 0.005(4) -0.003(4)
C2 0.038(5) 0.014(4) 0.040(5) -0.001(3) 0.018(4) -0.003(3)
C3 0.032(5) 0.017(4) 0.045(5) 0.002(4) 0.019(4) 0.000(3)
C4 0.081(8) 0.034(5) 0.054(7) -0.008(5) 0.041(6) 0.001(5)
C5 0.085(9) 0.051(7) 0.076(9) -0.024(6) 0.042(7) -0.001(6)
C6 0.144(14) 0.034(7) 0.148(14) -0.035(8) 0.074(12) -0.005(8)
C7 0.21(2) 0.054(10) 0.20(2) -0.020(12) 0.092(19) 0.022(12)
C8 0.041(5) 0.017(4) 0.045(6) 0.003(4) 0.021(4) 0.003(4)
C9 0.053(6) 0.010(4) 0.046(6) 0.005(4) 0.032(5) 0.000(4)
C10 0.033(5) 0.016(4) 0.053(6) 0.001(4) 0.017(4) 0.003(3)
C11 0.043(5) 0.016(4) 0.035(5) 0.003(3) 0.018(4) 0.001(4)
C12 0.060(6) 0.028(5) 0.045(6) 0.004(4) 0.023(5) 0.013(4)
C13 0.047(6) 0.028(5) 0.040(5) 0.004(4) 0.016(5) -0.003(4)
C14 0.068(7) 0.024(5) 0.065(7) 0.000(5) 0.027(6) -0.005(5)
C15 0.068(8) 0.048(7) 0.054(7) -0.016(5) 0.018(6) -0.018(5)
C16 0.042(6) 0.032(5) 0.091(9) -0.002(5) 0.027(6) -0.011(4)
C17 0.054(6) 0.022(5) 0.070(7) 0.006(5) 0.029(6) -0.009(4)
C18 0.039(5) 0.035(5) 0.045(6) 0.006(4) 0.021(5) 0.000(4)
C19 0.042(5) 0.021(5) 0.053(6) 0.003(4) 0.019(5) -0.001(4)
C20 0.038(5) 0.017(4) 0.053(6) 0.007(4) 0.016(5) -0.003(4)
C21 0.042(5) 0.017(4) 0.052(6) 0.005(4) 0.026(5) -0.004(4)
C22 0.039(5) 0.012(4) 0.054(6) 0.000(4) 0.020(5) -0.001(3)
C23 0.036(5) 0.025(5) 0.042(5) 0.003(4) 0.024(4) -0.001(4)
C24 0.038(5) 0.022(5) 0.038(5) 0.001(4) 0.018(4) -0.002(4)
C25 0.061(6) 0.035(5) 0.035(5) 0.000(4) 0.027(5) -0.003(5)
C26 0.061(7) 0.057(7) 0.064(8) -0.003(6) 0.037(6) 0.001(6)
C27 0.043(5) 0.020(4) 0.045(6) 0.002(4) 0.020(5) 0.002(4)
C27A 0.080(8) 0.053(7) 0.049(7) -0.003(5) 0.019(6) -0.009(6)
C28 0.073(9) 0.119(12) 0.050(8) 0.010(8) 0.002(7) -0.002(8)
C29 0.026(4) 0.021(4) 0.036(5) 0.004(4) 0.009(4) -0.004(3)
C30 0.033(5) 0.024(5) 0.036(5) -0.006(4) 0.012(4) -0.001(4)
C31 0.035(5) 0.018(4) 0.034(5) 0.002(4) 0.015(4) 0.004(3)
C32 0.027(5) 0.024(4) 0.048(6) -0.006(4) 0.016(4) 0.001(4)
C33 0.043(5) 0.021(4) 0.056(6) 0.002(4) 0.025(5) -0.001(4)
C34 0.069(8) 0.028(6) 0.122(11) -0.004(6) 0.044(8) -0.017(5)
C35 0.070(8) 0.114(12) 0.149(15) -0.042(11) 0.027(8) -0.024(7)
C36 0.070(8) 0.114(12) 0.149(15) -0.042(11) 0.027(8) -0.024(7)
C37 0.070(8) 0.114(12) 0.149(15) -0.042(11) 0.027(8) -0.024(7)
C35A 0.070(8) 0.114(12) 0.149(15) -0.042(11) 0.027(8) -0.024(7)
C36A 0.070(8) 0.114(12) 0.149(15) -0.042(11) 0.027(8) -0.024(7)
C37A 0.070(8) 0.114(12) 0.149(15) -0.042(11) 0.027(8) -0.024(7)
C38 0.041(5) 0.025(5) 0.064(7) 0.001(4) 0.037(5) 0.004(4)
C39 0.043(5) 0.034(5) 0.051(6) -0.007(5) 0.017(5) 0.010(4)
C40 0.034(5) 0.047(6) 0.063(7) -0.015(5) 0.017(5) -0.003(4)
C41 0.028(5) 0.049(6) 0.055(6) -0.013(5) 0.013(5) -0.005(4)
C42 0.056(7) 0.070(8) 0.076(8) 0.007(7) 0.037(7) 0.008(6)
C42A 0.032(5) 0.019(4) 0.039(5) -0.004(4) 0.009(4) 0.002(3)
C43 0.052(7) 0.091(10) 0.058(7) 0.001(7) 0.033(6) 0.001(6)
C44 0.115(8) 0.082(6) 0.100(6) 0.009(4) 0.000(6) -0.005(5)
C45 0.115(8) 0.082(6) 0.100(6) 0.009(4) 0.000(6) -0.005(5)
O16 0.115(8) 0.082(6) 0.100(6) 0.009(4) 0.000(6) -0.005(5)
C46 0.115(8) 0.082(6) 0.100(6) 0.009(4) 0.000(6) -0.005(5)
C47 0.115(8) 0.082(6) 0.100(6) 0.009(4) 0.000(6) -0.005(5)
C44A 0.115(8) 0.082(6) 0.100(6) 0.009(4) 0.000(6) -0.005(5)
C45A 0.115(8) 0.082(6) 0.100(6) 0.009(4) 0.000(6) -0.005(5)
O16A 0.115(8) 0.082(6) 0.100(6) 0.009(4) 0.000(6) -0.005(5)
C46A 0.115(8) 0.082(6) 0.100(6) 0.009(4) 0.000(6) -0.005(5)
C47A 0.115(8) 0.082(6) 0.100(6) 0.009(4) 0.000(6) -0.005(5)
C48 0.073(8) 0.049(7) 0.077(9) -0.018(6) 0.011(7) 0.019(6)
C49 0.043(6) 0.057(8) 0.086(9) -0.026(6) 0.012(6) 0.011(5)
C50 0.029(5) 0.044(6) 0.062(7) -0.011(5) 0.018(5) 0.001(4)
C51 0.040(5) 0.022(5) 0.068(7) -0.010(4) 0.016(5) -0.002(4)
C52 0.034(5) 0.031(5) 0.054(6) -0.003(4) 0.024(5) 0.010(4)
C53 0.039(5) 0.024(5) 0.059(6) -0.003(4) 0.025(5) 0.008(4)
C54 0.034(5) 0.012(4) 0.045(5) -0.001(4) 0.014(4) -0.003(3)
C55 0.043(6) 0.019(5) 0.084(8) -0.003(5) 0.021(5) 0.004(4)
C56 0.063(7) 0.020(5) 0.085(8) -0.001(5) 0.030(6) -0.002(4)
C57 0.077(8) 0.036(6) 0.075(8) -0.004(5) 0.018(7) 0.011(5)
C58 0.082(9) 0.044(7) 0.099(10) -0.023(6) 0.021(8) 0.020(6)
C59 0.031(5) 0.019(4) 0.044(5) 0.003(4) 0.017(4) 0.001(3)
C60 0.030(4) 0.017(4) 0.034(5) 0.005(3) 0.014(4) 0.003(3)
C61 0.031(5) 0.019(4) 0.039(5) 0.001(4) 0.017(4) 0.003(3)
C62 0.029(5) 0.025(5) 0.044(5) 0.006(4) 0.013(4) 0.002(4)
C63 0.052(6) 0.026(5) 0.072(7) 0.014(5) 0.028(6) 0.008(4)
C68 0.059(7) 0.020(5) 0.101(9) 0.018(5) 0.036(7) 0.009(4)
C69 0.055(7) 0.040(6) 0.093(9) 0.025(6) 0.033(7) -0.001(5)
C70 0.068(7) 0.029(5) 0.062(7) 0.017(5) 0.038(6) 0.005(5)
C71 0.043(6) 0.021(5) 0.068(7) 0.008(4) 0.013(5) 0.003(4)
C72 0.059(7) 0.042(6) 0.061(7) 0.018(5) 0.029(6) 0.008(5)
C73 0.068(8) 0.035(6) 0.048(6) 0.012(5) 0.020(6) 0.016(5)
C74 0.091(10) 0.031(6) 0.098(10) -0.017(6) -0.003(8) 0.009(6)
C75 0.121(13) 0.049(8) 0.079(10) -0.002(7) 0.005(9) -0.019(8)
C76 0.068(9) 0.037(7) 0.162(15) 0.011(8) 0.033(9) -0.006(6)
C77 0.051(7) 0.046(8) 0.158(14) 0.009(8) 0.046(8) -0.014(6)
C78 0.074(8) 0.030(6) 0.087(9) 0.009(6) 0.045(7) 0.000(5)
C79 0.055(6) 0.032(6) 0.069(7) 0.003(5) 0.025(6) 0.002(5)
C80 0.052(6) 0.023(5) 0.045(6) 0.007(4) 0.018(5) -0.004(4)
C81 0.055(6) 0.031(5) 0.062(7) 0.007(5) 0.025(6) 0.006(4)
C82 0.065(7) 0.018(5) 0.072(7) 0.006(5) 0.035(6) 0.005(4)
C83 0.054(6) 0.025(5) 0.067(7) 0.015(5) 0.032(6) -0.002(4)
C84 0.047(6) 0.016(4) 0.062(7) 0.003(4) 0.025(5) 0.000(4)
C85 0.075(9) 0.074(10) 0.089(11) 0.011(8) 0.024(8) -0.007(7)
C86 0.066(8) 0.084(10) 0.086(10) 0.035(8) 0.014(7) -0.013(7)
C87 0.198(13) 0.079(7) 0.085(8) -0.018(6) 0.079(9) -0.032(8)
C88 0.198(13) 0.079(7) 0.085(8) -0.018(6) 0.079(9) -0.032(8)
C89 0.039(5) 0.020(4) 0.043(5) 0.003(4) 0.013(4) -0.002(4)
C90 0.033(5) 0.020(4) 0.045(5) 0.006(4) 0.018(4) 0.000(4)
C91 0.029(4) 0.020(4) 0.038(5) -0.003(4) 0.012(4) -0.003(3)
C92 0.036(5) 0.022(4) 0.034(5) 0.003(4) 0.018(4) 0.001(3)
C93 0.057(6) 0.028(5) 0.047(6) 0.001(4) 0.027(5) -0.005(4)
C94 0.050(7) 0.039(6) 0.111(10) -0.010(6) 0.032(7) -0.002(5)
C95 0.057(6) 0.052(8) 0.100(8) -0.008(6) 0.022(6) -0.008(6)
C96 0.057(6) 0.052(8) 0.100(8) -0.008(6) 0.022(6) -0.008(6)
C97 0.057(6) 0.052(8) 0.100(8) -0.008(6) 0.022(6) -0.008(6)
C95A 0.057(6) 0.052(8) 0.100(8) -0.008(6) 0.022(6) -0.008(6)
C96A 0.057(6) 0.052(8) 0.100(8) -0.008(6) 0.022(6) -0.008(6)
C97A 0.057(6) 0.052(8) 0.100(8) -0.008(6) 0.022(6) -0.008(6)
C98 0.061(7) 0.037(6) 0.066(7) 0.005(5) 0.048(6) 0.003(5)
C99 0.045(6) 0.039(6) 0.054(6) 0.002(5) 0.027(5) 0.005(4)
C100 0.044(6) 0.046(6) 0.032(5) 0.007(4) 0.015(4) 0.009(5)
C101 0.048(6) 0.039(6) 0.046(6) 0.011(5) 0.030(5) 0.007(4)
C102 0.063(8) 0.083(9) 0.073(9) 0.033(7) 0.030(7) 0.019(7)
C103 0.055(8) 0.099(11) 0.065(9) 0.031(8) 0.025(7) 0.006(7)
C107 0.087(9) 0.079(9) 0.064(8) -0.026(7) 0.029(7) 0.008(7)
C108 0.075(8) 0.081(9) 0.067(9) -0.022(7) 0.012(7) 0.043(7)
C109 0.063(7) 0.048(7) 0.097(10) -0.008(6) 0.038(7) 0.017(6)
C110 0.031(5) 0.059(7) 0.055(7) -0.003(5) 0.019(5) 0.009(5)
C111 0.045(6) 0.043(6) 0.058(7) 0.000(5) 0.026(5) 0.002(5)
C112 0.049(6) 0.034(6) 0.063(7) -0.001(5) 0.041(5) -0.003(4)
C113 0.061(7) 0.021(5) 0.071(7) 0.010(5) 0.046(6) 0.011(4)
C114 0.068(7) 0.018(4) 0.051(6) 0.004(4) 0.037(5) 0.003(4)
C115 0.165(10) 0.063(7) 0.148(10) 0.060(7) 0.002(8) -0.029(7)
C116 0.165(10) 0.063(7) 0.148(10) 0.060(7) 0.002(8) -0.029(7)
C117 0.165(10) 0.063(7) 0.148(10) 0.060(7) 0.002(8) -0.029(7)
C118 0.165(10) 0.063(7) 0.148(10) 0.060(7) 0.002(8) -0.029(7)
C11A 0.165(10) 0.063(7) 0.148(10) 0.060(7) 0.002(8) -0.029(7)
C17A 0.165(10) 0.063(7) 0.148(10) 0.060(7) 0.002(8) -0.029(7)
C18A 0.165(10) 0.063(7) 0.148(10) 0.060(7) 0.002(8) -0.029(7)
O1S 0.082(10) 0.047(8) 0.058(9) -0.022(7) 0.050(8) -0.010(7)
O2S 0.078(9) 0.028(6) 0.024(7) -0.009(5) 0.016(6) -0.009(6)

loop_
_atom_type_symbol
_atom_type_description
_atom_type_scat_dispersion_real
_atom_type_scat_dispersion_imag
_atom_type_scat_source
C C 0.0033 0.0016 'International Tables Vol C Tables 4.2.6.8 and 6.1.1.4'
H H 0.0000 0.0000 'International Tables Vol C Tables 4.2.6.8 and 6.1.1.4'
N N 0.0061 0.0033 'International Tables Vol C Tables 4.2.6.8 and 6.1.1.4'
O O 0.0106 0.0060 'International Tables Vol C Tables 4.2.6.8 and 6.1.1.4'
Mg Mg 0.0486 0.0363 'International Tables Vol C Tables 4.2.6.8 and 6.1.1.4'

loop_
_geom_angle_atom_site_label_1
_geom_angle_atom_site_label_2
_geom_angle_atom_site_label_3
_geom_angle
N7 Mg1 N5 89.8(3)
N7 Mg1 N1 90.3(3)
N5 Mg1 N1 177.3(3)
N7 Mg1 N3 177.6(3)
N5 Mg1 N3 90.1(3)
N1 Mg1 N3 89.8(3)
N7 Mg1 O2 89.9(3)
N5 Mg1 O2 91.7(3)
N1 Mg1 O2 91.0(3)
N3 Mg1 O2 92.5(3)
N7 Mg1 O1 91.2(3)
N5 Mg1 O1 90.6(3)
N1 Mg1 O1 86.7(3)
N3 Mg1 O1 86.4(3)
O2 Mg1 O1 177.4(3)
C3 O3 C4 116.3(7)
C8 O4 C9 114.2(6)
C11 O5 C12 117.4(7)
C13 O6 C14 112.6(7)
C15 O7 C16 115.6(8)
C18 O8 C17 113.0(7)
C20 O9 C19 116.1(6)
C22 O10 C23 116.2(7)
C24 O11 C25 114.1(7)
C33 O12 C34 114.3(8)
C38 O13 C39 116.1(7)
C41 O14 C42 118.2(8)
C44A O15 C43 120.0(10)
C44 O15 C43 116.0(11)
C47 O17 C48 108.5(11)
C47A O17 C48 127.9(15)
C50 O18 C49 120.4(8)
C52 O19 C53 114.6(7)
C54 O20 C55 113.7(7)
C64 O21 C63 117.1(19)
C63 O21 C64A 115.0(14)
O21 C64 C65 103.7(18)
C64 C65 C66 112(2)
C67 C66 C65 106.92(15)
C65A C64A O21 113(2)
C64A C65A C66A 115(3)
C65A C66A C67A 103(3)
C69 O22 C68 114.9(9)
C71 O23 C72 116.0(7)
C73 O24 C74 112.9(8)
C75 O25 C76 112.1(11)
C78 O26 C77 114.7(10)
C80 O27 C79 118.5(7)
C83 O28 C82 113.9(8)
C84 O29 C85 118.5(9)
C93 O30 C94 114.8(8)
C98 O31 C99 114.2(7)
C101 O32 C102 119.1(8)
C104 O33 C103 129.5(18)
C103 O33 C14A 107.3(14)
C108 O35 C107 107.5(16)
O33 C104 C105 111(2)
O34 C105 C104 120(2)
C106 O34 C105 146(2)
O34 C106 C107 121.6(16)
C15A C14A O33 124(2)
O34A C15A C14A 127(2)
C16A O34A C15A 111.8(19)
O34A C16A C107 111.5(15)
C107 O35A C108 120.3(19)
C110 O36 C109 117.3(8)
C113 O37 C112 115.9(7)
C114 O38 C115 114.7(8)
C1 N1 C30 111.2(7)
C1 N1 Mg1 123.9(6)
C30 N1 Mg1 124.7(5)
C30 N2 C31 124.8(7)
C31 N3 C60 110.5(7)
C31 N3 Mg1 124.8(5)
C60 N3 Mg1 124.7(6)
C60 N4 C61 125.0(7)
C61 N5 C90 109.7(7)
C61 N5 Mg1 125.4(6)
C90 N5 Mg1 124.9(5)
C90 N6 C91 125.0(7)
C91 N7 C42A 108.5(7)
C91 N7 Mg1 126.3(5)
C42A N7 Mg1 124.7(6)
C1 N8 C42A 126.0(7)
N8 C1 N1 128.0(8)
N8 C1 C2 124.4(8)
N1 C1 C2 107.5(7)
C3 C2 C29 120.1(7)
C3 C2 C1 133.2(8)
C29 C2 C1 106.6(7)
C8 C3 O3 119.7(7)
C8 C3 C2 117.7(8)
O3 C3 C2 122.6(7)
O3 C4 C5 112.3(9)
C4 C5 C6 111.3(10)
C7 C6 C5 107.0(13)
C3 C8 C23 122.0(8)
C3 C8 O4 115.1(7)
C23 C8 O4 122.8(7)
C22 C9 O4 123.2(7)
C22 C9 C10 121.7(8)
O4 C9 C10 115.1(7)
C11 C10 C9 117.5(8)
O5 C11 C10 123.5(8)
O5 C11 C20 116.1(7)
C10 C11 C20 120.4(7)
O5 C12 C13 108.5(8)
O6 C13 C12 106.9(8)
O6 C14 C15 107.3(8)
O7 C15 C14 110.6(9)
O7 C16 C17 108.2(8)
O8 C17 C16 108.6(8)
O8 C18 C19 109.5(7)
O9 C19 C18 107.4(7)
C21 C20 O9 125.8(8)
C21 C20 C11 119.5(8)
O9 C20 C11 114.7(7)
C22 C21 C20 121.0(9)
C9 C22 C21 120.0(8)
C9 C22 O10 122.2(8)
C21 C22 O10 117.8(8)
C24 C23 C8 121.3(8)
C24 C23 O10 117.5(7)
C8 C23 O10 121.2(7)
C23 C24 O11 117.9(7)
C23 C24 C29 118.7(8)
O11 C24 C29 123.4(7)
O11 C25 C26 113.1(8)
C27A C26 C25 114.6(9)
C114 C27 C92 121.1(8)
C114 C27 C42A 131.4(8)
C92 C27 C42A 107.5(7)
C28 C27A C26 112.1(10)
C24 C29 C2 119.9(7)
C24 C29 C30 133.4(8)
C2 C29 C30 106.7(7)
N2 C30 N1 127.5(8)
N2 C30 C29 124.8(8)
N1 C30 C29 107.7(7)
N2 C31 N3 128.4(7)
N2 C31 C32 123.3(7)
N3 C31 C32 108.3(7)
C33 C32 C59 120.5(7)
C33 C32 C31 133.4(8)
C59 C32 C31 106.2(7)
O12 C33 C38 118.5(8)
O12 C33 C32 122.9(8)
C38 C33 C32 118.5(8)
C35 C34 O12 113.8(15)
O12 C34 C35A 111.0(14)
C36 C35 C34 115(2)
C37 C36 C35 102(3)
C36A C35A C34 105(2)
C37A C36A C35A 99(3)
O13 C38 C53 121.9(7)
O13 C38 C33 117.4(8)
C53 C38 C33 120.7(8)
C52 C39 C40 121.5(9)
C52 C39 O13 122.2(8)
C40 C39 O13 116.3(9)
C41 C40 C39 119.0(10)
O14 C41 C40 126.5(10)
O14 C41 C50 114.2(9)
C40 C41 C50 119.3(9)
C43 C42 O14 109.0(10)
N8 C42A N7 126.3(8)
N8 C42A C27 125.2(7)
N7 C42A C27 108.4(7)
C42 C43 O15 111.0(10)
O15 C44 C45 120(2)
O16 C45 C44 117(3)
C46 O16 C45 121(2)
O16 C46 C47 103.1(15)
O17 C47 C46 115.5(15)
O15 C44A C45A 115.2(16)
C44A C45A O16A 104(2)
C46A O16A C45A 115(2)
O16A C46A C47A 126(2)
O17 C47A C46A 89.5(15)
O17 C48 C49 108.2(9)
O18 C49 C48 112.9(11)
O18 C50 C51 124.6(9)
O18 C50 C41 115.6(9)
C51 C50 C41 119.8(9)
C52 C51 C50 119.3(9)
C39 C52 C51 121.2(9)
C39 C52 O19 122.6(8)
C51 C52 O19 116.2(8)
C38 C53 C54 122.6(8)
C38 C53 O19 122.1(8)
C54 C53 O19 115.2(8)
O20 C54 C53 117.1(7)
O20 C54 C59 125.8(8)
C53 C54 C59 117.1(7)
O20 C55 C56 110.0(8)
C55 C56 C57 116.0(9)
C58 C57 C56 113.3(10)
C54 C59 C32 120.5(7)
C54 C59 C60 133.5(8)
C32 C59 C60 106.0(7)
N4 C60 N3 126.6(7)
N4 C60 C59 124.1(7)
N3 C60 C59 109.1(7)
N4 C61 N5 128.0(7)
N4 C61 C62 122.7(7)
N5 C61 C62 109.2(7)
C63 C62 C89 122.1(8)
C63 C62 C61 131.2(8)
C89 C62 C61 106.7(7)
O21 C63 C62 125.4(9)
O21 C63 C68 117.6(8)
C62 C63 C68 116.9(9)
C83 C68 O22 123.1(9)
C83 C68 C63 121.5(9)
O22 C68 C63 115.3(9)
O22 C69 C70 116.2(10)
O22 C69 C82 122.6(9)
C70 C69 C82 121.2(9)
C71 C70 C69 118.9(10)
O23 C71 C70 124.6(9)
O23 C71 C80 114.7(8)
C70 C71 C80 120.7(8)
O23 C72 C73 107.7(8)
O24 C73 C72 109.7(8)
O24 C74 C75 108.3(10)
O25 C75 C74 105.6(11)
O25 C76 C77 107.1(11)
O26 C77 C76 109.0(12)
O26 C78 C79 108.9(9)
O27 C79 C78 106.1(8)
O27 C80 C81 123.9(9)
O27 C80 C71 115.5(8)
C81 C80 C71 120.6(9)
C82 C81 C80 118.0(10)
C69 C82 C81 120.5(9)
C69 C82 O28 122.3(9)
C81 C82 O28 117.1(9)
C68 C83 O28 123.0(8)
C68 C83 C84 122.1(9)
O28 C83 C84 114.9(9)
O29 C84 C83 121.4(8)
O29 C84 C89 121.1(8)
C83 C84 C89 117.2(9)
O29 C85 C86 115.7(10)
C87 C86 C85 115.6(10)
C88 C87 C86 118.0(11)
C62 C89 C84 120.2(8)
C62 C89 C90 105.6(7)
C84 C89 C90 134.3(8)
N6 C90 N5 127.5(7)
N6 C90 C89 123.7(8)
N5 C90 C89 108.8(7)
N6 C91 N7 126.0(7)
N6 C91 C92 123.4(7)
N7 C91 C92 110.6(7)
C93 C92 C27 120.8(8)
C93 C92 C91 134.2(8)
C27 C92 C91 104.9(7)
C98 C93 C92 118.6(8)
C98 C93 O30 116.9(8)
C92 C93 O30 124.4(8)
C95A C94 O30 117.5(12)
O30 C94 C95 120.1(12)
C96 C95 C94 115(2)
C97 C96 C95 103(2)
C94 C95A C96A 115.7(19)
C97A C96A C95A 111.6(19)
C93 C98 O31 117.2(8)
C93 C98 C113 121.0(8)
O31 C98 C113 121.8(8)
C112 C99 C100 122.9(9)
C112 C99 O31 122.2(8)
C100 C99 O31 114.7(8)
C99 C100 C101 117.3(9)
C100 C101 O32 123.3(9)
C100 C101 C110 122.1(9)
O32 C101 C110 114.6(8)
O32 C102 C103 106.4(10)
O33 C103 C102 110.0(11)
O35A C107 C16A 116.2(12)
C106 C107 O35 97.9(14)
O35 C108 C109 109.2(13)
C109 C108 O35A 110.2(12)
O36 C109 C108 103.4(10)
O36 C110 C101 116.5(9)
O36 C110 C111 124.4(10)
C101 C110 C111 119.1(9)
C110 C111 C112 118.9(10)
C99 C112 O37 123.3(8)
C99 C112 C111 119.7(9)
O37 C112 C111 117.0(8)
C114 C113 O37 117.8(8)
C114 C113 C98 121.2(8)
O37 C113 C98 120.7(8)
O38 C114 C113 119.9(8)
O38 C114 C27 122.9(8)
C113 C114 C27 117.2(8)
C11A C115 O38 110.5(19)
C116 C115 O38 120.2(18)
C115 C116 C117 127(2)
C118 C117 C116 106.89(13)
C115 C11A C17A 97.4(18)
C11A C17A C18A 106.93(15)

loop_
_geom_bond_atom_site_label_1
_geom_bond_atom_site_label_2
_geom_bond_distance
Mg1 N7 1.993(8)
Mg1 N5 2.009(8)
Mg1 N1 2.018(7)
Mg1 N3 2.031(8)
Mg1 O2 2.101(7)
Mg1 O1 2.170(7)
O3 C3 1.378(10)
O3 C4 1.389(11)
O4 C8 1.393(10)
O4 C9 1.396(10)
O5 C11 1.371(9)
O5 C12 1.424(11)
O6 C13 1.430(11)
O6 C14 1.437(11)
O7 C15 1.395(12)
O7 C16 1.397(11)
O8 C18 1.413(11)
O8 C17 1.422(10)
O9 C20 1.377(10)
O9 C19 1.419(10)
O10 C22 1.382(10)
O10 C23 1.388(10)
O11 C24 1.381(10)
O11 C25 1.460(11)
O12 C33 1.378(10)
O12 C34 1.495(13)
O13 C38 1.373(10)
O13 C39 1.401(11)
O14 C41 1.362(11)
O14 C42 1.474(14)
O15 C44A 1.3000(15)
O15 C44 1.41(3)
O15 C43 1.447(14)
O17 C47 1.4495(15)
O17 C47A 1.4498(15)
O17 C48 1.4499(15)
O18 C50 1.367(11)
O18 C49 1.390(14)
O19 C52 1.403(11)
O19 C53 1.406(10)
O20 C54 1.387(9)
O20 C55 1.455(11)
O21 C64 1.3003(15)
O21 C63 1.357(11)
O21 C64A 1.59(3)
C64 C65 1.4500(15)
C65 C66 1.4502(15)
C66 C67 1.4498(15)
C64A C65A 1.4500(15)
C65A C66A 1.4502(15)
C66A C67A 1.4503(15)
O22 C69 1.373(12)
O22 C68 1.388(11)
O23 C71 1.364(10)
O23 C72 1.449(12)
O24 C73 1.403(13)
O24 C74 1.464(14)
O25 C75 1.419(16)
O25 C76 1.423(15)
O26 C78 1.399(14)
O26 C77 1.420(13)
O27 C80 1.348(10)
O27 C79 1.434(11)
O28 C83 1.386(11)
O28 C82 1.410(11)
O29 C84 1.378(11)
O29 C85 1.380(15)
O30 C93 1.384(11)
O30 C94 1.453(13)
O31 C98 1.393(11)
O31 C99 1.420(11)
O32 C101 1.378(11)
O32 C102 1.426(14)
O33 C104 1.22(3)
O33 C103 1.391(17)
O33 C14A 1.61(3)
O35 C108 1.43(3)
O35 C107 1.58(2)
C104 C105 1.4501(15)
C105 O34 1.3003(15)
O34 C106 1.2998(15)
C106 C107 1.4502(15)
C14A C15A 1.4499(15)
C15A O34A 1.3001(15)
O34A C16A 1.2994(15)
C16A C107 1.4502(15)
O35A C107 1.292(18)
O35A C108 1.51(3)
O36 C110 1.343(12)
O36 C109 1.497(14)
O37 C113 1.378(11)
O37 C112 1.378(11)
O38 C114 1.358(10)
O38 C115 1.49(2)
N1 C1 1.365(11)
N1 C30 1.376(11)
N2 C30 1.332(10)
N2 C31 1.339(10)
N3 C31 1.341(10)
N3 C60 1.380(10)
N4 C60 1.348(10)
N4 C61 1.349(11)
N5 C61 1.350(10)
N5 C90 1.373(11)
N6 C90 1.333(11)
N6 C91 1.351(10)
N7 C91 1.369(10)
N7 C42A 1.385(10)
N8 C1 1.309(11)
N8 C42A 1.329(10)
C1 C2 1.462(11)
C2 C3 1.407(11)
C2 C29 1.425(12)
C3 C8 1.374(12)
C4 C5 1.509(14)
C5 C6 1.531(18)
C6 C7 1.48(2)
C8 C23 1.385(12)
C9 C22 1.358(12)
C9 C10 1.407(11)
C10 C11 1.388(12)
C11 C20 1.405(12)
C12 C13 1.495(12)
C14 C15 1.489(14)
C16 C17 1.524(14)
C18 C19 1.505(12)
C20 C21 1.366(12)
C21 C22 1.366(12)
C23 C24 1.371(12)
C24 C29 1.396(11)
C25 C26 1.508(15)
C26 C27A 1.510(15)
C27 C114 1.405(12)
C27 C92 1.412(12)
C27 C42A 1.475(12)
C27A C28 1.496(17)
C29 C30 1.451(11)
C31 C32 1.485(11)
C32 C33 1.390(12)
C32 C59 1.424(12)
C33 C38 1.384(12)
C34 C35 1.4500(15)
C34 C35A 1.53(3)
C35 C36 1.4501(15)
C36 C37 1.4500(15)
C35A C36A 1.4501(15)
C36A C37A 1.4498(15)
C38 C53 1.381(12)
C39 C52 1.352(13)
C39 C40 1.390(13)
C40 C41 1.376(13)
C41 C50 1.430(14)
C42 C43 1.435(14)
C44 C45 1.4500(15)
C45 O16 1.38(3)
O16 C46 1.3000(15)
C46 C47 1.4497(15)
C44A C45A 1.4501(15)
C45A O16A 1.64(3)
O16A C46A 1.19(3)
C46A C47A 1.80(4)
C48 C49 1.455(15)
C50 C51 1.381(13)
C51 C52 1.374(12)
C53 C54 1.392(12)
C54 C59 1.395(11)
C55 C56 1.488(12)
C56 C57 1.513(15)
C57 C58 1.491(14)
C59 C60 1.446(12)
C61 C62 1.467(11)
C62 C63 1.373(12)
C62 C89 1.409(12)
C63 C68 1.422(14)
C68 C83 1.365(14)
C69 C70 1.380(14)
C69 C82 1.386(14)
C70 C71 1.366(13)
C71 C80 1.400(13)
C72 C73 1.478(13)
C74 C75 1.548(19)
C76 C77 1.488(19)
C78 C79 1.522(14)
C80 C81 1.394(13)
C81 C82 1.391(14)
C83 C84 1.392(13)
C84 C89 1.413(12)
C85 C86 1.516(18)
C86 C87 1.4508(15)
C87 C88 1.4501(15)
C89 C90 1.476(11)
C91 C92 1.475(11)
C92 C93 1.378(12)
C93 C98 1.364(13)
C94 C95A 1.35(3)
C94 C95 1.56(2)
C95 C96 1.50(3)
C96 C97 1.48(3)
C95A C96A 1.4501(15)
C96A C97A 1.4501(15)
C98 C113 1.427(13)
C99 C112 1.350(13)
C99 C100 1.368(13)
C100 C101 1.373(13)
C101 C110 1.382(14)
C102 C103 1.516(16)
C108 C109 1.507(15)
C110 C111 1.389(13)
C111 C112 1.397(13)
C113 C114 1.372(13)
C115 C11A 1.4498(15)
C115 C116 1.4499(15)
C116 C117 1.4501(15)
C117 C118 1.4502(9)
C11A C17A 1.4499(15)
C17A C18A 1.4501(15)
